data_7020724
loop_
_publ_author_name
'Galardon, Erwan'
'Daguet, Hombeline'
'Deschamps, Patrick'
'Roussel, Pascal'
'Tomas, Alain'
'Artaud, Isabelle'

_publ_section_title
;
 Influence of the diamine on the reactivity of thiosulfonato ruthenium
 complexes with hydrosulfide (HS(-)).
;
_journal_issue 8
_journal_name_full 'Dalton transactions (Cambridge, England : 2003)'
_journal_page_first 2817
_journal_page_last 2821
_journal_paper_doi 10.1039/c2dt31758c
_journal_volume 42
_journal_year 2013
_chemical_formula_sum 'C50 H49 B N2 Ru S'
_chemical_formula_weight 821.85
_chemical_name_systematic
;
?
;
_space_group_IT_number 14
_symmetry_cell_setting monoclinic
_symmetry_space_group_name_Hall '-P 2ybc'
_symmetry_space_group_name_H-M 'P 1 21/c 1'
_atom_sites_solution_hydrogens geom
_atom_sites_solution_primary direct
_atom_sites_solution_secondary difmap
_audit_creation_method SHELXL-97
_cell_angle_alpha 90.00
_cell_angle_beta 95.330(3)
_cell_angle_gamma 90.00
_cell_formula_units_Z 4
_cell_length_a 12.8455(18)
_cell_length_b 15.144(2)
_cell_length_c 22.259(3)
_cell_measurement_reflns_used 9951
_cell_measurement_temperature 293(2)
_cell_measurement_theta_max 28.0
_cell_measurement_theta_min 2.0
_cell_volume 4311.4(10)
_computing_cell_refinement 'Apex2 (Bruker AXS, 2006)'
_computing_data_collection 'Apex2 (Bruker AXS,2006)'
_computing_data_reduction 'Apex2 (Bruker AXS, 2006)'
_computing_molecular_graphics ORTEP
_computing_structure_refinement 'SHELXL-97 (Sheldrick, 1997)'
_computing_structure_solution 'SHELXS-97 (Sheldrick, 1990)'
_diffrn_ambient_temperature 293(2)
_diffrn_measured_fraction_theta_full 0.993
_diffrn_measured_fraction_theta_max 0.993
_diffrn_measurement_device_type 'Bruker Kappa Apex 2'
_diffrn_measurement_method '\f & \w scans'
_diffrn_radiation_monochromator graphite
_diffrn_radiation_source 'fine-focus sealed tube'
_diffrn_radiation_type MoK\a
_diffrn_radiation_wavelength 0.71073
_diffrn_reflns_av_R_equivalents 0.045
_diffrn_reflns_av_sigmaI/netI 0.0325
_diffrn_reflns_limit_h_max 16
_diffrn_reflns_limit_h_min -16
_diffrn_reflns_limit_k_max 19
_diffrn_reflns_limit_k_min -15
_diffrn_reflns_limit_l_max 28
_diffrn_reflns_limit_l_min -27
_diffrn_reflns_number 44712
_diffrn_reflns_theta_full 27.63
_diffrn_reflns_theta_max 27.634
_diffrn_reflns_theta_min 1.838
_diffrn_standards_interval_time 0
_diffrn_standards_number 0
_exptl_absorpt_coefficient_mu 0.447
_exptl_absorpt_correction_T_max 1.000
_exptl_absorpt_correction_T_min 1.000
_exptl_absorpt_correction_type multi-scan
_exptl_absorpt_process_details 'SADABS (Siemens, 1998)'
_exptl_crystal_colour orange
_exptl_crystal_density_diffrn 1.257
_exptl_crystal_density_method 'not measured'
_exptl_crystal_description Prism
_exptl_crystal_F_000 1712
_exptl_crystal_size_max 0.39
_exptl_crystal_size_mid 0.20
_exptl_crystal_size_min 0.18
_refine_diff_density_max 1.935
_refine_diff_density_min -1.234
_refine_diff_density_rms 0.077
_refine_ls_extinction_method none
_refine_ls_goodness_of_fit_ref 1.065
_refine_ls_hydrogen_treatment mixed
_refine_ls_matrix_type full
_refine_ls_number_parameters 499
_refine_ls_number_reflns 9951
_refine_ls_number_restraints 0
_refine_ls_restrained_S_all 1.065
_refine_ls_R_factor_all 0.0641
_refine_ls_R_factor_gt 0.0517
_refine_ls_shift/su_max 0.003
_refine_ls_shift/su_mean 0.000
_refine_ls_structure_factor_coef Fsqd
_refine_ls_weighting_details 'calc w=1/[\s^2^(Fo^2^)+(0.0777P)^2^+3.9413P] where P=(Fo^2^+2Fc^2^)/3'
_refine_ls_weighting_scheme calc
_refine_ls_wR_factor_gt 0.1360
_refine_ls_wR_factor_ref 0.1530
_reflns_number_gt 8273
_reflns_number_total 9951
_reflns_threshold_expression >2sigma(I)
_cod_data_source_file c2dt31758c.txt
_cod_data_source_block I
_cod_depositor_comments
;
The following automatic conversions were performed:

'_symmetry_cell_setting' value 'Monoclinic' changed to 'monoclinic'
according to /home/saulius/struct/CIF-dictionaries/cif_core.dic
dictionary named 'cif_core.dic' version 2.4.2 from 2011-04-26.

Automatic conversion script
Id: cif_fix_values 1891 2012-01-12 08:04:46Z andrius 
;
_cod_original_sg_symbol_H-M ' P 21/c '
_cod_database_code 7020724

loop_
_symmetry_equiv_pos_as_xyz
'x, y, z'
'-x, y+1/2, -z+1/2'
'-x, -y, -z'
'x, -y-1/2, z-1/2'

loop_
_atom_site_label
_atom_site_type_symbol
_atom_site_fract_x
_atom_site_fract_y
_atom_site_fract_z
_atom_site_U_iso_or_equiv
_atom_site_adp_type
_atom_site_occupancy
_atom_site_symmetry_multiplicity
_atom_site_calc_flag
_atom_site_refinement_flags
Ru1 Ru 1.157512(18) 0.629346(16) 0.593043(10) 0.04144(10) Uani 1 1 d .
S1 S 1.17395(12) 0.52640(7) 0.51384(5) 0.0808(3) Uani 1 1 d .
H1 H 1.077(4) 0.495(3) 0.507(2) 0.097 Uiso 1 1 d .
N1 N 1.12009(18) 0.71867(16) 0.52378(10) 0.0408(5) Uani 1 1 d .
N2 N 1.3031(2) 0.6744(2) 0.57209(13) 0.0536(7) Uani 1 1 d .
C1 C 1.1350(3) 0.6996(2) 0.67957(14) 0.0550(8) Uani 1 1 d .
C2 C 1.0377(3) 0.6815(3) 0.64684(15) 0.0551(8) Uani 1 1 d .
H2 H 0.9921 0.7281 0.6369 0.066 Uiso 1 1 calc R
C3 C 1.0076(3) 0.5956(3) 0.62874(16) 0.0617(9) Uani 1 1 d .
H3 H 0.9424 0.5862 0.6079 0.074 Uiso 1 1 calc R
C4 C 1.0756(3) 0.5237(3) 0.64198(17) 0.0644(10) Uani 1 1 d .
C5 C 1.1744(3) 0.5399(2) 0.67148(15) 0.0583(9) Uani 1 1 d .
H5 H 1.2208 0.4934 0.6796 0.070 Uiso 1 1 calc R
C6 C 1.2043(3) 0.6267(2) 0.68916(14) 0.0540(8) Uani 1 1 d .
H6 H 1.2713 0.6364 0.7076 0.065 Uiso 1 1 calc R
C7 C 1.1616(4) 0.7909(3) 0.70285(19) 0.0723(11) Uani 1 1 d .
H7 H 1.1120 0.8319 0.6816 0.087 Uiso 1 1 calc R
C8 C 1.1447(4) 0.7953(4) 0.7699(2) 0.0923(16) Uani 1 1 d .
H8A H 1.0752 0.7758 0.7756 0.138 Uiso 1 1 calc R
H8B H 1.1538 0.8550 0.7839 0.138 Uiso 1 1 calc R
H8C H 1.1945 0.7578 0.7923 0.138 Uiso 1 1 calc R
C9 C 1.2697(5) 0.8207(4) 0.6918(3) 0.1033(17) Uani 1 1 d .
H9A H 1.2814 0.8792 0.7076 0.155 Uiso 1 1 calc R
H9B H 1.2765 0.8209 0.6492 0.155 Uiso 1 1 calc R
H9C H 1.3202 0.7810 0.7115 0.155 Uiso 1 1 calc R
C10 C 1.0443(5) 0.4313(3) 0.6231(2) 0.0979(17) Uani 1 1 d .
H10A H 0.9743 0.4317 0.6037 0.147 Uiso 1 1 calc R
H10B H 1.0474 0.3938 0.6580 0.147 Uiso 1 1 calc R
H10C H 1.0913 0.4094 0.5954 0.147 Uiso 1 1 calc R
C11 C 1.0223(2) 0.7337(2) 0.49785(15) 0.0511(7) Uani 1 1 d .
H11 H 0.9662 0.7048 0.5127 0.061 Uiso 1 1 calc R
C12 C 1.0041(3) 0.7905(3) 0.45007(16) 0.0616(9) Uani 1 1 d .
H12 H 0.9361 0.7998 0.4329 0.074 Uiso 1 1 calc R
C13 C 1.0848(3) 0.8332(3) 0.42779(18) 0.0680(10) Uani 1 1 d .
H13 H 1.0727 0.8717 0.3953 0.082 Uiso 1 1 calc R
C14 C 1.1852(3) 0.8191(3) 0.45365(17) 0.0630(9) Uani 1 1 d .
H14 H 1.2414 0.8481 0.4390 0.076 Uiso 1 1 calc R
C15 C 1.2008(2) 0.7610(2) 0.50174(14) 0.0451(7) Uani 1 1 d .
C16 C 1.3040(2) 0.7374(2) 0.53025(15) 0.0504(7) Uani 1 1 d .
C17 C 1.3971(3) 0.7749(3) 0.5150(2) 0.0696(10) Uani 1 1 d .
H17 H 1.3960 0.8193 0.4861 0.084 Uiso 1 1 calc R
C18 C 1.4898(3) 0.7456(4) 0.5428(2) 0.0858(14) Uani 1 1 d .
H18 H 1.5527 0.7701 0.5334 0.103 Uiso 1 1 calc R
C19 C 1.4889(3) 0.6799(4) 0.5847(3) 0.0951(16) Uani 1 1 d .
H19 H 1.5514 0.6591 0.6040 0.114 Uiso 1 1 calc R
C20 C 1.3952(3) 0.6445(3) 0.5983(2) 0.0797(13) Uani 1 1 d .
H20 H 1.3955 0.5988 0.6263 0.096 Uiso 1 1 calc R
C21 C 0.8973(2) 0.94440(19) 0.63794(12) 0.0397(6) Uani 1 1 d .
C22 C 0.9426(3) 0.9854(2) 0.69026(14) 0.0487(7) Uani 1 1 d .
H22 H 0.9037 0.9894 0.7233 0.058 Uiso 1 1 calc R
C23 C 1.0426(3) 1.0202(2) 0.69518(17) 0.0583(9) Uani 1 1 d .
H23 H 1.0690 1.0470 0.7310 0.070 Uiso 1 1 calc R
C24 C 1.1028(3) 1.0154(2) 0.64795(19) 0.0628(9) Uani 1 1 d .
H24 H 1.1698 1.0391 0.6513 0.075 Uiso 1 1 calc R
C25 C 1.0633(3) 0.9751(3) 0.59542(19) 0.0616(9) Uani 1 1 d .
H25 H 1.1038 0.9710 0.5630 0.074 Uiso 1 1 calc R
C26 C 0.9621(2) 0.9402(2) 0.59070(15) 0.0483(7) Uani 1 1 d .
H26 H 0.9367 0.9132 0.5548 0.058 Uiso 1 1 calc R
B B 0.7768(2) 0.9056(2) 0.63265(13) 0.0377(6) Uani 1 1 d .
C27 C 0.6893(2) 0.9862(2) 0.62853(12) 0.0406(6) Uani 1 1 d .
C28 C 0.7027(2) 1.0650(2) 0.66034(14) 0.0486(7) Uani 1 1 d .
H28 H 0.7660 1.0748 0.6832 0.058 Uiso 1 1 calc R
C29 C 0.6255(3) 1.1302(2) 0.65963(18) 0.0609(9) Uani 1 1 d .
H29 H 0.6384 1.1816 0.6819 0.073 Uiso 1 1 calc R
C30 C 0.5313(3) 1.1190(3) 0.62643(18) 0.0633(10) Uani 1 1 d .
H30 H 0.4797 1.1622 0.6259 0.076 Uiso 1 1 calc R
C31 C 0.5151(3) 1.0427(3) 0.5941(2) 0.0733(11) Uani 1 1 d .
H31 H 0.4519 1.0341 0.5710 0.088 Uiso 1 1 calc R
C32 C 0.5919(3) 0.9778(3) 0.59539(18) 0.0628(9) Uani 1 1 d .
H32 H 0.5778 0.9265 0.5732 0.075 Uiso 1 1 calc R
C33 C 0.7568(2) 0.8456(2) 0.69257(13) 0.0450(6) Uani 1 1 d .
C34 C 0.8368(3) 0.8050(2) 0.72920(15) 0.0573(8) Uani 1 1 d .
H34 H 0.9057 0.8161 0.7220 0.069 Uiso 1 1 calc R
C35 C 0.8173(4) 0.7483(3) 0.77628(19) 0.0762(12) Uani 1 1 d .
H35 H 0.8729 0.7229 0.7999 0.091 Uiso 1 1 calc R
C36 C 0.7171(5) 0.7298(4) 0.7880(2) 0.0925(15) Uani 1 1 d .
H36 H 0.7040 0.6920 0.8193 0.111 Uiso 1 1 calc R
C37 C 0.6356(4) 0.7680(4) 0.7525(2) 0.0926(16) Uani 1 1 d .
H37 H 0.5669 0.7556 0.7596 0.111 Uiso 1 1 calc R
C38 C 0.6560(3) 0.8250(3) 0.70649(19) 0.0720(11) Uani 1 1 d .
H38 H 0.5997 0.8509 0.6837 0.086 Uiso 1 1 calc R
C39 C 0.7592(2) 0.8419(2) 0.57323(13) 0.0409(6) Uani 1 1 d .
C40 C 0.7433(3) 0.8771(2) 0.51492(14) 0.0514(7) Uani 1 1 d .
H40 H 0.7417 0.9381 0.5104 0.062 Uiso 1 1 calc R
C41 C 0.7299(3) 0.8249(3) 0.46360(16) 0.0650(10) Uani 1 1 d .
H41 H 0.7193 0.8511 0.4257 0.078 Uiso 1 1 calc R
C42 C 0.7322(3) 0.7344(3) 0.46866(19) 0.0734(13) Uani 1 1 d .
H42 H 0.7223 0.6992 0.4344 0.088 Uiso 1 1 calc R
C43 C 0.7492(3) 0.6966(3) 0.5246(2) 0.0667(11) Uani 1 1 d .
H43 H 0.7519 0.6355 0.5283 0.080 Uiso 1 1 calc R
C44 C 0.7625(2) 0.7494(2) 0.57599(16) 0.0494(7) Uani 1 1 d .
H44 H 0.7740 0.7223 0.6135 0.059 Uiso 1 1 calc R
C45 C 1.5854(10) 0.5203(6) 0.7172(4) 0.143(3) Uani 1 1 d .
H45 H 1.5804 0.5541 0.7516 0.172 Uiso 1 1 calc R
C46 C 1.6672(9) 0.5284(6) 0.6849(5) 0.150(3) Uani 1 1 d .
H46 H 1.7201 0.5678 0.6979 0.179 Uiso 1 1 calc R
C47 C 1.6758(10) 0.4844(8) 0.6370(5) 0.164(4) Uani 1 1 d .
H47 H 1.7345 0.4923 0.6160 0.197 Uiso 1 1 calc R
C48 C 1.6026(19) 0.4274(10) 0.6164(7) 0.242(8) Uani 1 1 d .
H48 H 1.6109 0.3956 0.5814 0.290 Uiso 1 1 calc R
C49 C 1.5091(15) 0.4141(9) 0.6480(11) 0.256(11) Uani 1 1 d .
H49 H 1.4542 0.3766 0.6350 0.307 Uiso 1 1 calc R
C50 C 1.5135(8) 0.4644(8) 0.6992(6) 0.150(4) Uani 1 1 d .
H50 H 1.4590 0.4575 0.7236 0.180 Uiso 1 1 calc R

loop_
_atom_site_aniso_label
_atom_site_aniso_U_11
_atom_site_aniso_U_22
_atom_site_aniso_U_33
_atom_site_aniso_U_23
_atom_site_aniso_U_13
_atom_site_aniso_U_12
Ru1 0.04445(15) 0.04127(15) 0.03899(15) 0.00622(9) 0.00587(10) 0.00414(10)
S1 0.1180(10) 0.0546(6) 0.0732(7) -0.0135(5) 0.0264(6) 0.0053(6)
N1 0.0382(12) 0.0426(13) 0.0419(12) 0.0070(10) 0.0060(9) 0.0078(10)
N2 0.0363(13) 0.0629(18) 0.0613(16) 0.0126(13) 0.0034(11) 0.0056(12)
C1 0.063(2) 0.062(2) 0.0402(16) 0.0031(14) 0.0069(14) 0.0057(17)
C2 0.0530(18) 0.068(2) 0.0459(17) 0.0016(15) 0.0136(14) 0.0073(16)
C3 0.0515(19) 0.079(3) 0.0559(19) 0.0099(18) 0.0102(15) -0.0115(18)
C4 0.082(3) 0.058(2) 0.0539(19) 0.0117(16) 0.0110(18) -0.0164(19)
C5 0.080(2) 0.0492(19) 0.0457(17) 0.0184(14) 0.0030(16) 0.0049(17)
C6 0.062(2) 0.060(2) 0.0388(15) 0.0083(13) -0.0012(14) 0.0038(16)
C7 0.084(3) 0.059(2) 0.072(2) -0.0086(19) -0.008(2) 0.010(2)
C8 0.096(3) 0.105(4) 0.072(3) -0.032(3) -0.010(2) 0.030(3)
C9 0.120(4) 0.072(3) 0.118(4) -0.024(3) 0.011(3) -0.020(3)
C10 0.128(4) 0.064(3) 0.099(4) 0.015(2) 0.000(3) -0.034(3)
C11 0.0383(15) 0.062(2) 0.0532(17) 0.0091(14) 0.0052(13) 0.0046(14)
C12 0.0499(18) 0.075(2) 0.059(2) 0.0163(17) 0.0004(15) 0.0196(17)
C13 0.077(3) 0.066(2) 0.062(2) 0.0250(18) 0.0087(18) 0.019(2)
C14 0.063(2) 0.062(2) 0.066(2) 0.0239(17) 0.0173(17) 0.0029(18)
C15 0.0407(15) 0.0459(17) 0.0494(16) 0.0075(12) 0.0085(12) 0.0047(12)
C16 0.0413(16) 0.0546(19) 0.0564(18) 0.0064(14) 0.0097(13) -0.0008(14)
C17 0.0467(19) 0.079(3) 0.084(3) 0.010(2) 0.0132(18) -0.0112(18)
C18 0.0379(19) 0.109(4) 0.111(4) 0.005(3) 0.010(2) -0.010(2)
C19 0.0349(19) 0.131(5) 0.118(4) 0.013(4) -0.003(2) 0.010(2)
C20 0.047(2) 0.102(3) 0.089(3) 0.029(3) -0.0020(19) 0.015(2)
C21 0.0405(14) 0.0380(15) 0.0401(14) 0.0017(11) 0.0007(11) 0.0058(11)
C22 0.0490(17) 0.0494(18) 0.0463(16) 0.0013(13) -0.0023(13) 0.0023(14)
C23 0.0550(19) 0.052(2) 0.065(2) -0.0004(15) -0.0143(16) -0.0038(15)
C24 0.0429(17) 0.055(2) 0.088(3) 0.0070(18) -0.0086(17) -0.0063(15)
C25 0.0450(17) 0.066(2) 0.076(2) 0.0098(18) 0.0156(16) 0.0011(16)
C26 0.0424(15) 0.0499(18) 0.0524(17) -0.0009(13) 0.0043(13) 0.0008(13)
B 0.0367(15) 0.0418(16) 0.0347(14) 0.0003(12) 0.0040(11) 0.0029(13)
C27 0.0403(14) 0.0438(16) 0.0381(13) 0.0031(11) 0.0050(11) 0.0054(12)
C28 0.0457(16) 0.0548(19) 0.0447(15) -0.0069(13) 0.0016(12) 0.0079(14)
C29 0.065(2) 0.054(2) 0.064(2) -0.0119(15) 0.0082(17) 0.0124(16)
C30 0.055(2) 0.064(2) 0.071(2) 0.0005(17) 0.0048(17) 0.0271(17)
C31 0.0477(19) 0.080(3) 0.089(3) -0.014(2) -0.0139(18) 0.0202(19)
C32 0.0489(18) 0.056(2) 0.080(2) -0.0161(18) -0.0118(17) 0.0100(16)
C33 0.0526(17) 0.0466(16) 0.0367(14) -0.0003(12) 0.0095(12) 0.0042(13)
C34 0.065(2) 0.055(2) 0.0515(18) 0.0084(15) 0.0005(15) 0.0038(16)
C35 0.102(3) 0.065(2) 0.059(2) 0.0169(18) -0.009(2) 0.005(2)
C36 0.129(4) 0.091(3) 0.062(2) 0.030(2) 0.030(3) 0.000(3)
C37 0.083(3) 0.105(4) 0.096(3) 0.037(3) 0.041(3) 0.003(3)
C38 0.060(2) 0.084(3) 0.076(3) 0.023(2) 0.0238(19) 0.009(2)
C39 0.0319(13) 0.0472(16) 0.0439(15) -0.0038(12) 0.0044(11) 0.0007(12)
C40 0.0490(17) 0.062(2) 0.0428(16) -0.0025(13) 0.0024(13) 0.0020(15)
C41 0.0477(18) 0.102(3) 0.0453(18) -0.0170(18) 0.0023(14) -0.0001(19)
C42 0.0452(19) 0.104(4) 0.071(3) -0.045(2) 0.0047(17) -0.001(2)
C43 0.0472(18) 0.060(2) 0.094(3) -0.032(2) 0.0085(18) 0.0006(16)
C44 0.0359(14) 0.0510(18) 0.0614(19) -0.0086(14) 0.0047(13) 0.0024(13)
C45 0.190(9) 0.125(7) 0.116(6) 0.042(5) 0.028(6) 0.038(7)
C46 0.173(9) 0.143(7) 0.132(7) 0.037(6) 0.009(6) 0.024(6)
C47 0.215(11) 0.150(9) 0.137(8) 0.032(6) 0.074(8) 0.050(8)
C48 0.36(3) 0.139(11) 0.214(14) -0.069(10) -0.019(15) -0.002(13)
C49 0.265(19) 0.108(8) 0.37(3) 0.050(12) -0.090(18) -0.064(11)
C50 0.136(7) 0.115(7) 0.200(10) 0.079(7) 0.026(7) 0.000(6)

loop_
_atom_type_symbol
_atom_type_description
_atom_type_scat_dispersion_real
_atom_type_scat_dispersion_imag
_atom_type_scat_source
C C 0.0033 0.0016 'International Tables Vol C Tables 4.2.6.8 and 6.1.1.4'
H H 0.0000 0.0000 'International Tables Vol C Tables 4.2.6.8 and 6.1.1.4'
B B 0.0013 0.0007 'International Tables Vol C Tables 4.2.6.8 and 6.1.1.4'
N N 0.0061 0.0033 'International Tables Vol C Tables 4.2.6.8 and 6.1.1.4'
S S 0.1246 0.1234 'International Tables Vol C Tables 4.2.6.8 and 6.1.1.4'
Ru Ru -1.2594 0.8363 'International Tables Vol C Tables 4.2.6.8 and 6.1.1.4'

loop_
_geom_angle_atom_site_label_1
_geom_angle_atom_site_label_2
_geom_angle_atom_site_label_3
_geom_angle
N1 Ru1 N2 76.74(10)
N1 Ru1 C6 140.30(12)
N2 Ru1 C6 93.13(13)
N1 Ru1 C2 92.58(11)
N2 Ru1 C2 134.17(14)
C6 Ru1 C2 67.08(14)
N1 Ru1 C5 171.33(12)
N2 Ru1 C5 110.76(13)
C6 Ru1 C5 37.76(13)
C2 Ru1 C5 79.07(14)
N1 Ru1 C3 105.57(12)
N2 Ru1 C3 170.44(14)
C6 Ru1 C3 79.16(14)
C2 Ru1 C3 37.31(15)
C5 Ru1 C3 66.30(15)
N1 Ru1 C1 106.85(11)
N2 Ru1 C1 103.12(13)
C6 Ru1 C1 37.54(13)
C2 Ru1 C1 37.22(13)
C5 Ru1 C1 67.79(14)
C3 Ru1 C1 67.32(14)
N1 Ru1 C4 137.47(13)
N2 Ru1 C4 144.18(14)
C6 Ru1 C4 66.97(14)
C2 Ru1 C4 66.87(15)
C5 Ru1 C4 36.48(14)
C3 Ru1 C4 36.84(15)
C1 Ru1 C4 79.52(14)
N1 Ru1 S1 84.66(8)
N2 Ru1 S1 84.58(9)
C6 Ru1 S1 133.16(10)
C2 Ru1 S1 139.43(11)
C5 Ru1 S1 100.11(11)
C3 Ru1 S1 104.80(12)
C1 Ru1 S1 167.26(10)
C4 Ru1 S1 88.30(11)
Ru1 S1 H1 100(2)
C15 N1 C11 118.7(3)
C15 N1 Ru1 116.55(19)
C11 N1 Ru1 124.7(2)
C16 N2 C20 118.6(3)
C16 N2 Ru1 117.2(2)
C20 N2 Ru1 124.2(3)
C2 C1 C6 116.1(3)
C2 C1 C7 121.1(3)
C6 C1 C7 122.9(3)
C2 C1 Ru1 69.14(19)
C6 C1 Ru1 68.41(19)
C7 C1 Ru1 133.5(3)
C3 C2 C1 122.2(3)
C3 C2 Ru1 72.4(2)
C1 C2 Ru1 73.64(19)
C3 C2 H2 118.9
C1 C2 H2 118.9
Ru1 C2 H2 127.2
C2 C3 C4 120.5(3)
C2 C3 Ru1 70.33(19)
C4 C3 Ru1 73.2(2)
C2 C3 H3 119.8
C4 C3 H3 119.8
Ru1 C3 H3 129.1
C5 C4 C3 118.7(4)
C5 C4 C10 120.2(4)
C3 C4 C10 121.1(4)
C5 C4 Ru1 69.92(19)
C3 C4 Ru1 70.0(2)
C10 C4 Ru1 130.5(3)
C4 C5 C6 120.4(3)
C4 C5 Ru1 73.60(19)
C6 C5 Ru1 69.74(18)
C4 C5 H5 119.8
C6 C5 H5 119.8
Ru1 C5 H5 129.3
C5 C6 C1 121.9(3)
C5 C6 Ru1 72.50(19)
C1 C6 Ru1 74.05(18)
C5 C6 H6 119.0
C1 C6 H6 119.0
Ru1 C6 H6 126.4
C9 C7 C1 113.8(4)
C9 C7 C8 111.3(4)
C1 C7 C8 109.1(4)
C9 C7 H7 107.4
C1 C7 H7 107.4
C8 C7 H7 107.4
C7 C8 H8A 109.5
C7 C8 H8B 109.5
H8A C8 H8B 109.5
C7 C8 H8C 109.5
H8A C8 H8C 109.5
H8B C8 H8C 109.5
C7 C9 H9A 109.5
C7 C9 H9B 109.5
H9A C9 H9B 109.5
C7 C9 H9C 109.5
H9A C9 H9C 109.5
H9B C9 H9C 109.5
C4 C10 H10A 109.5
C4 C10 H10B 109.5
H10A C10 H10B 109.5
C4 C10 H10C 109.5
H10A C10 H10C 109.5
H10B C10 H10C 109.5
N1 C11 C12 121.5(3)
N1 C11 H11 119.3
C12 C11 H11 119.3
C13 C12 C11 120.1(3)
C13 C12 H12 119.9
C11 C12 H12 119.9
C12 C13 C14 119.4(3)
C12 C13 H13 120.3
C14 C13 H13 120.3
C13 C14 C15 119.0(3)
C13 C14 H14 120.5
C15 C14 H14 120.5
N1 C15 C14 121.4(3)
N1 C15 C16 115.1(3)
C14 C15 C16 123.5(3)
N2 C16 C17 121.7(3)
N2 C16 C15 114.3(3)
C17 C16 C15 124.0(3)
C18 C17 C16 119.3(4)
C18 C17 H17 120.3
C16 C17 H17 120.3
C19 C18 C17 119.0(4)
C19 C18 H18 120.5
C17 C18 H18 120.5
C18 C19 C20 119.9(4)
C18 C19 H19 120.0
C20 C19 H19 120.0
N2 C20 C19 121.5(4)
N2 C20 H20 119.3
C19 C20 H20 119.3
C22 C21 C26 114.5(3)
C22 C21 B 122.2(3)
C26 C21 B 123.3(3)
C23 C22 C21 123.1(3)
C23 C22 H22 118.4
C21 C22 H22 118.4
C24 C23 C22 120.5(3)
C24 C23 H23 119.8
C22 C23 H23 119.8
C23 C24 C25 119.3(3)
C23 C24 H24 120.3
C25 C24 H24 120.3
C24 C25 C26 119.9(4)
C24 C25 H25 120.0
C26 C25 H25 120.0
C25 C26 C21 122.6(3)
C25 C26 H26 118.7
C21 C26 H26 118.7
C39 B C21 109.0(2)
C39 B C33 107.9(2)
C21 B C33 110.7(2)
C39 B C27 110.4(2)
C21 B C27 111.6(2)
C33 B C27 107.1(2)
C28 C27 C32 114.2(3)
C28 C27 B 123.6(3)
C32 C27 B 122.1(3)
C27 C28 C29 123.1(3)
C27 C28 H28 118.4
C29 C28 H28 118.4
C30 C29 C28 120.6(3)
C30 C29 H29 119.7
C28 C29 H29 119.7
C31 C30 C29 118.2(3)
C31 C30 H30 120.9
C29 C30 H30 120.9
C30 C31 C32 120.9(3)
C30 C31 H31 119.5
C32 C31 H31 119.5
C31 C32 C27 123.0(3)
C31 C32 H32 118.5
C27 C32 H32 118.5
C34 C33 C38 114.9(3)
C34 C33 B 123.6(3)
C38 C33 B 121.3(3)
C33 C34 C35 122.5(4)
C33 C34 H34 118.8
C35 C34 H34 118.8
C36 C35 C34 120.5(4)
C36 C35 H35 119.8
C34 C35 H35 119.8
C35 C36 C37 118.9(4)
C35 C36 H36 120.5
C37 C36 H36 120.5
C36 C37 C38 120.0(4)
C36 C37 H37 120.0
C38 C37 H37 120.0
C37 C38 C33 123.2(4)
C37 C38 H38 118.4
C33 C38 H38 118.4
C40 C39 C44 115.0(3)
C40 C39 B 121.5(3)
C44 C39 B 123.5(3)
C41 C40 C39 122.9(4)
C41 C40 H40 118.6
C39 C40 H40 118.6
C42 C41 C40 120.0(4)
C42 C41 H41 120.0
C40 C41 H41 120.0
C43 C42 C41 119.4(3)
C43 C42 H42 120.3
C41 C42 H42 120.3
C42 C43 C44 120.3(4)
C42 C43 H43 119.9
C44 C43 H43 119.9
C43 C44 C39 122.4(4)
C43 C44 H44 118.8
C39 C44 H44 118.8
C50 C45 C46 118.1(10)
C50 C45 H45 120.9
C46 C45 H45 120.9
C47 C46 C45 122.6(12)
C47 C46 H46 118.7
C45 C46 H46 118.7
C46 C47 C48 121.1(13)
C46 C47 H47 119.4
C48 C47 H47 119.4
C47 C48 C49 120.8(15)
C47 C48 H48 119.6
C49 C48 H48 119.6
C50 C49 C48 110.6(13)
C50 C49 H49 124.7
C48 C49 H49 124.7
C45 C50 C49 126.6(13)
C45 C50 H50 116.7
C49 C50 H50 116.7

loop_
_geom_bond_atom_site_label_1
_geom_bond_atom_site_label_2
_geom_bond_distance
Ru1 N1 2.074(2)
Ru1 N2 2.084(3)
Ru1 C6 2.168(3)
Ru1 C2 2.184(3)
Ru1 C5 2.204(3)
Ru1 C3 2.210(3)
Ru1 C1 2.242(3)
Ru1 C4 2.252(3)
Ru1 S1 2.3774(11)
S1 H1 1.33(5)
N1 C15 1.350(4)
N1 C11 1.352(4)
N2 C16 1.334(4)
N2 C20 1.349(5)
C1 C2 1.413(5)
C1 C6 1.421(5)
C1 C7 1.505(5)
C2 C3 1.405(6)
C2 H2 0.9300
C3 C4 1.410(6)
C3 H3 0.9300
C4 C5 1.396(6)
C4 C10 1.505(6)
C5 C6 1.415(5)
C5 H5 0.9300
C6 H6 0.9300
C7 C9 1.503(7)
C7 C8 1.530(6)
C7 H7 0.9800
C8 H8A 0.9600
C8 H8B 0.9600
C8 H8C 0.9600
C9 H9A 0.9600
C9 H9B 0.9600
C9 H9C 0.9600
C10 H10A 0.9600
C10 H10B 0.9600
C10 H10C 0.9600
C11 C12 1.372(5)
C11 H11 0.9300
C12 C13 1.355(6)
C12 H12 0.9300
C13 C14 1.379(5)
C13 H13 0.9300
C14 C15 1.386(4)
C14 H14 0.9300
C15 C16 1.460(4)
C16 C17 1.393(5)
C17 C18 1.365(6)
C17 H17 0.9300
C18 C19 1.364(7)
C18 H18 0.9300
C19 C20 1.378(6)
C19 H19 0.9300
C20 H20 0.9300
C21 C22 1.398(4)
C21 C26 1.401(4)
C21 B 1.650(4)
C22 C23 1.383(5)
C22 H22 0.9300
C23 C24 1.363(6)
C23 H23 0.9300
C24 C25 1.373(6)
C24 H24 0.9300
C25 C26 1.398(5)
C25 H25 0.9300
C26 H26 0.9300
B C39 1.636(4)
B C33 1.654(4)
B C27 1.656(4)
C27 C28 1.390(4)
C27 C32 1.398(4)
C28 C29 1.398(5)
C28 H28 0.9300
C29 C30 1.369(6)
C29 H29 0.9300
C30 C31 1.366(6)
C30 H30 0.9300
C31 C32 1.391(5)
C31 H31 0.9300
C32 H32 0.9300
C33 C34 1.394(5)
C33 C38 1.394(5)
C34 C35 1.396(5)
C34 H34 0.9300
C35 C36 1.366(7)
C35 H35 0.9300
C36 C37 1.378(7)
C36 H36 0.9300
C37 C38 1.383(6)
C37 H37 0.9300
C38 H38 0.9300
C39 C40 1.400(4)
C39 C44 1.402(5)
C40 C41 1.387(5)
C40 H40 0.9300
C41 C42 1.374(6)
C41 H41 0.9300
C42 C43 1.370(6)
C42 H42 0.9300
C43 C44 1.392(5)
C43 H43 0.9300
C44 H44 0.9300
C45 C50 1.289(13)
C45 C46 1.333(12)
C45 H45 0.9300
C46 C47 1.270(12)
C46 H46 0.9300
C47 C48 1.326(18)
C47 H47 0.9300
C48 C49 1.46(2)
C48 H48 0.9300
C49 C50 1.369(19)
C49 H49 0.9300
C50 H50 0.9300
